data_4103069
loop_
_publ_author_name
'Ramakrishna Reddy Singidi'
'Amanda M. Kutney'
'Judith C. Gallucci'
'T. V. RajanBabu'

_publ_section_title
;
 Stereoselective Cyclization of Functionalized 1,n-Diynes Mediated by
 [X-Y] Reagents [X-Y = R3Si-SnR'3 or (R2N)2B-SnR'3]: Synthesis and
 Properties of Atropisomeric 1,3-Dienes
;
_journal_name_full 'Journal of the American Chemical Society'
_journal_page_first 13078
_journal_page_last 13087
_journal_paper_doi 10.1021/ja105939v
_journal_volume 132
_journal_year 2010
_chemical_absolute_configuration ad
_chemical_compound_source 'synthesis as described'
_chemical_formula_moiety 'C24 H46 B1 N3 O2 Si1 Sn1'
_chemical_formula_sum 'C24 H46 B N3 O2 Si Sn'
_chemical_formula_weight 566.23
_chemical_name_common RajanBabu1733
_chemical_name_systematic
;
 ?
;
_space_group_IT_number 4
_symmetry_cell_setting monoclinic
_symmetry_Int_Tables_number 4
_symmetry_space_group_name_Hall 'P 2yb'
_symmetry_space_group_name_H-M 'P 1 21 1'
_atom_sites_solution_hydrogens geom
_atom_sites_solution_primary direct
_atom_sites_solution_secondary difmap
_audit_conform_dict_location ftp://ftp.iucr.org/pub/cif_core.dic
_audit_conform_dict_name cif_core.dic
_audit_conform_dict_version 2.4
_audit_creation_date 2010-03-08T17:52:59-00:00
_audit_creation_method 'WinGX routine CIF_UPDATE'
_cell_angle_alpha 90
_cell_angle_beta 104.936(1)
_cell_angle_gamma 90
_cell_formula_units_Z 2
_cell_length_a 13.8572(2)
_cell_length_b 7.2490(1)
_cell_length_c 15.4928(3)
_cell_measurement_reflns_used 3722
_cell_measurement_temperature 150(2)
_cell_measurement_theta_max 27.485
_cell_measurement_theta_min 2.037
_cell_measurement_wavelength 0.71073
_cell_volume 1503.69(4)
_computing_cell_refinement 'HKL Scalepack (Otwinowski & Minor 1997)'
_computing_data_collection 'Collect (Nonius BV, 1997-2000)'
_computing_data_reduction 'HKL Denzo and Scalepack (Otwinowski & Minor 1997)'
_computing_molecular_graphics 'Ortep-3 for Windows (Farrugia, 1997)'
_computing_publication_material 'WinGX publication routines (Farrugia, 1999)'
_computing_structure_refinement 'SHELXL-97 (Sheldrick, 2008)'
_computing_structure_solution 'SIR-2004, J.Appl.Cryst., (2005), 38, 381.'
_diffrn_ambient_temperature 150(2)
_diffrn_detector 'CCD plate'
_diffrn_detector_area_resol_mean 9
_diffrn_measured_fraction_theta_full 0.998
_diffrn_measured_fraction_theta_max 0.998
_diffrn_measurement_device '95mm CCD camera on \k-goniostat'
_diffrn_measurement_device_type 'Nonius KappaCCD'
_diffrn_measurement_method 'phi and omega scans'
_diffrn_orient_matrix_type 'by Nonius Collect from scalepack cell'
_diffrn_orient_matrix_UB_11 0.174812E-1
_diffrn_orient_matrix_UB_12 0.310889E-1
_diffrn_orient_matrix_UB_13 0.650741E-1
_diffrn_orient_matrix_UB_21 -0.722029E-1
_diffrn_orient_matrix_UB_22 0.216942E-1
_diffrn_orient_matrix_UB_23 -0.36218E-2
_diffrn_orient_matrix_UB_31 -0.77121E-2
_diffrn_orient_matrix_UB_32 -0.132639
_diffrn_orient_matrix_UB_33 0.146602E-1
_diffrn_radiation_monochromator graphite
_diffrn_radiation_probe x-ray
_diffrn_radiation_type MoK\a
_diffrn_radiation_wavelength 0.71073
_diffrn_reflns_av_R_equivalents 0.044
_diffrn_reflns_limit_h_max 17
_diffrn_reflns_limit_h_min -17
_diffrn_reflns_limit_k_max 9
_diffrn_reflns_limit_k_min -9
_diffrn_reflns_limit_l_max 20
_diffrn_reflns_limit_l_min -20
_diffrn_reflns_number 29279
_diffrn_reflns_theta_full 27.49
_diffrn_reflns_theta_max 27.49
_diffrn_reflns_theta_min 2.29
_diffrn_source 'Enraf Nonius FR590'
_exptl_absorpt_coefficient_mu 0.912
_exptl_absorpt_correction_T_max 0.930
_exptl_absorpt_correction_T_min 0.799
_exptl_absorpt_correction_type multi-scan
_exptl_absorpt_process_details 'HKL Scalepack (Otwinowski & Minor, 1997)'
_exptl_crystal_colour colourless
_exptl_crystal_density_diffrn 1.251
_exptl_crystal_density_method 'not measured'
_exptl_crystal_description 'rectangular rod'
_exptl_crystal_F_000 592
_exptl_crystal_size_max 0.31
_exptl_crystal_size_mid 0.12
_exptl_crystal_size_min 0.08
_refine_diff_density_max 0.603
_refine_diff_density_min -0.549
_refine_diff_density_rms 0.054
_refine_ls_abs_structure_details 'Flack H D (1983), Acta Cryst. A39, 876-881'
_refine_ls_abs_structure_Flack -0.041(15)
_refine_ls_extinction_method none
_refine_ls_goodness_of_fit_ref 1.05
_refine_ls_hydrogen_treatment constr
_refine_ls_matrix_type full
_refine_ls_number_parameters 300
_refine_ls_number_reflns 6777
_refine_ls_number_restraints 1
_refine_ls_restrained_S_all 1.05
_refine_ls_R_factor_all 0.041
_refine_ls_R_factor_gt 0.0286
_refine_ls_shift/su_max 0.003
_refine_ls_shift/su_mean 0
_refine_ls_structure_factor_coef Fsqd
_refine_ls_weighting_details 'w=1/[\s^2^(Fo^2^)+(0.0255P)^2^+0.0970P] where P=(Fo^2^+2Fc^2^)/3'
_refine_ls_weighting_scheme calc
_refine_ls_wR_factor_gt 0.0556
_refine_ls_wR_factor_ref 0.0591
_reflns_number_gt 5796
_reflns_number_total 6777
_reflns_threshold_expression >2\s(I)
_cod_data_source_file ja105939v_si_001.cif
_cod_data_source_block RajanBabu1733
_cod_original_cell_volume 1503.68(4)
_cod_database_code 4103069

loop_
_symmetry_equiv_pos_as_xyz
'x, y, z'
'-x, y+1/2, -z'

loop_
_atom_site_label
_atom_site_type_symbol
_atom_site_fract_x
_atom_site_fract_y
_atom_site_fract_z
_atom_site_U_iso_or_equiv
_atom_site_adp_type
_atom_site_occupancy
_atom_site_symmetry_multiplicity
_atom_site_calc_flag
_atom_site_refinement_flags
C1 C 0.30113(18) 0.1055(4) 0.45348(17) 0.0323(6) Uani 1 1 d .
H1 H 0.2336 0.0794 0.4132 0.039 Uiso 1 1 calc R
C2 C 0.3093(2) 0.0526(4) 0.54943(17) 0.0370(6) Uani 1 1 d .
H2A H 0.3805 0.0409 0.5823 0.044 Uiso 1 1 calc R
H2B H 0.2764 -0.0679 0.5517 0.044 Uiso 1 1 calc R
C3 C 0.2593(2) 0.2007(4) 0.59283(16) 0.0331(6) Uani 1 1 d .
C4 C 0.30333(18) 0.3873(3) 0.59233(17) 0.0317(7) Uani 1 1 d .
C5 C 0.3062(2) 0.4522(4) 0.49930(18) 0.0346(6) Uani 1 1 d .
H5A H 0.24 0.502 0.4675 0.041 Uiso 1 1 calc R
H5B H 0.3561 0.5521 0.5045 0.041 Uiso 1 1 calc R
C6 C 0.41130(18) 0.2604(4) 0.41457(16) 0.0348(6) Uani 1 1 d .
C7 C 0.38842(17) 0.0532(4) 0.41023(16) 0.0333(6) Uani 1 1 d .
H7 H 0.442 -0.0168 0.4534 0.04 Uiso 1 1 calc R
C8 C 0.17703(19) 0.1638(4) 0.61993(17) 0.0365(6) Uani 1 1 d .
H8 H 0.1583 0.0375 0.6147 0.044 Uiso 1 1 calc R
C9 C -0.0650(2) 0.2151(5) 0.6201(2) 0.0612(9) Uani 1 1 d .
H9A H -0.0943 0.2641 0.56 0.092 Uiso 1 1 calc R
H9B H -0.108 0.2469 0.6592 0.092 Uiso 1 1 calc R
H9C H -0.0592 0.0807 0.617 0.092 Uiso 1 1 calc R
C10 C 0.1200(2) 0.2922(6) 0.81353(19) 0.0612(11) Uani 1 1 d .
H10A H 0.176 0.2054 0.83 0.092 Uiso 1 1 calc R
H10B H 0.0627 0.2421 0.8319 0.092 Uiso 1 1 calc R
H10C H 0.1397 0.4104 0.8436 0.092 Uiso 1 1 calc R
C11 C 0.0693(2) 0.6121(5) 0.6290(2) 0.0591(8) Uani 1 1 d .
H11A H 0.132 0.6494 0.6159 0.089 Uiso 1 1 calc R
H11B H 0.0565 0.6912 0.6762 0.089 Uiso 1 1 calc R
H11C H 0.0143 0.6244 0.575 0.089 Uiso 1 1 calc R
C12 C 0.34012(19) 0.4960(4) 0.66291(18) 0.0386(6) Uani 1 1 d .
H12 H 0.3617 0.6138 0.6486 0.046 Uiso 1 1 calc R
C13 C 0.4104(2) 0.3434(10) 0.91074(18) 0.0766(10) Uani 1 1 d .
H13A H 0.4813 0.3509 0.9448 0.092 Uiso 1 1 calc R
H13B H 0.3781 0.2411 0.9351 0.092 Uiso 1 1 calc R
C14 C 0.3574(3) 0.5234(6) 0.9159(2) 0.0715(11) Uani 1 1 d .
H14A H 0.2985 0.5035 0.9398 0.086 Uiso 1 1 calc R
H14B H 0.4029 0.6122 0.955 0.086 Uiso 1 1 calc R
C15 C 0.4541(2) 0.1602(6) 0.7904(2) 0.0677(10) Uani 1 1 d .
H15A H 0.4515 0.1696 0.7267 0.102 Uiso 1 1 calc R
H15B H 0.4221 0.0452 0.8014 0.102 Uiso 1 1 calc R
H15C H 0.524 0.1607 0.8255 0.102 Uiso 1 1 calc R
C16 C 0.2740(3) 0.7637(5) 0.8088(3) 0.0801(12) Uani 1 1 d .
H16A H 0.2628 0.7973 0.7457 0.12 Uiso 1 1 calc R
H16B H 0.3135 0.8601 0.8462 0.12 Uiso 1 1 calc R
H16C H 0.2096 0.751 0.8234 0.12 Uiso 1 1 calc R
C17 C 0.3636(2) -0.0364(4) 0.3191(2) 0.0362(7) Uani 1 1 d .
H17 H 0.4209 -0.0179 0.2918 0.043 Uiso 1 1 calc R
C18 C 0.3433(3) -0.2414(4) 0.3227(3) 0.0518(10) Uani 1 1 d .
H18A H 0.2876 -0.2611 0.3499 0.078 Uiso 1 1 calc R
H18B H 0.4031 -0.3034 0.3586 0.078 Uiso 1 1 calc R
H18C H 0.326 -0.2921 0.2621 0.078 Uiso 1 1 calc R
C19 C 0.3674(3) 0.2823(6) 0.1552(2) 0.0829(15) Uani 1 1 d .
H19A H 0.3859 0.3603 0.2087 0.124 Uiso 1 1 calc R
H19B H 0.3473 0.3605 0.102 0.124 Uiso 1 1 calc R
H19C H 0.4247 0.2065 0.1515 0.124 Uiso 1 1 calc R
C20 C 0.2514(4) -0.0661(6) 0.0828(2) 0.0912(14) Uani 1 1 d .
H20A H 0.3148 -0.1337 0.0966 0.137 Uiso 1 1 calc R
H20B H 0.2372 -0.0182 0.0217 0.137 Uiso 1 1 calc R
H20C H 0.1976 -0.1492 0.0884 0.137 Uiso 1 1 calc R
C21 C 0.1397(2) 0.2593(5) 0.1409(2) 0.0531(8) Uani 1 1 d .
C22 C 0.0578(3) 0.1264(8) 0.1562(3) 0.0898(14) Uani 1 1 d .
H22A H 0.0762 0.0831 0.2182 0.135 Uiso 1 1 calc R
H22B H 0.0518 0.0206 0.1158 0.135 Uiso 1 1 calc R
H22C H -0.0062 0.1917 0.1443 0.135 Uiso 1 1 calc R
C23 C 0.1059(3) 0.3298(11) 0.0453(2) 0.1156(16) Uani 1 1 d .
H23A H 0.0386 0.3819 0.0347 0.173 Uiso 1 1 calc R
H23B H 0.1052 0.2275 0.0038 0.173 Uiso 1 1 calc R
H23C H 0.1522 0.4253 0.0359 0.173 Uiso 1 1 calc R
C24 C 0.1487(4) 0.4148(6) 0.2057(3) 0.1071(17) Uani 1 1 d .
H24A H 0.1936 0.5089 0.1924 0.161 Uiso 1 1 calc R
H24B H 0.1759 0.3685 0.2665 0.161 Uiso 1 1 calc R
H24C H 0.0827 0.4689 0.2005 0.161 Uiso 1 1 calc R
B B 0.3538(2) 0.4620(5) 0.7656(2) 0.0474(9) Uani 1 1 d .
N1 N 0.33216(13) 0.2995(3) 0.44896(12) 0.0307(6) Uani 1 1 d .
N2 N 0.40228(17) 0.3154(9) 0.81635(14) 0.0612(9) Uani 1 1 d .
N3 N 0.3272(2) 0.5911(4) 0.82515(16) 0.0609(8) Uani 1 1 d .
O1 O 0.47478(12) 0.3565(4) 0.39694(11) 0.0464(5) Uani 1 1 d .
O2 O 0.27756(12) 0.0543(3) 0.26473(11) 0.0369(4) Uani 1 1 d .
Si Si 0.26048(6) 0.12850(12) 0.16201(5) 0.04336(19) Uani 1 1 d .
Sn Sn 0.080197(10) 0.33275(3) 0.672395(9) 0.03669(6) Uani 1 1 d .

loop_
_atom_site_aniso_label
_atom_site_aniso_U_11
_atom_site_aniso_U_22
_atom_site_aniso_U_33
_atom_site_aniso_U_23
_atom_site_aniso_U_13
_atom_site_aniso_U_12
C1 0.0253(13) 0.0410(16) 0.0336(14) 0.0090(12) 0.0130(11) 0.0056(11)
C2 0.0347(14) 0.0427(16) 0.0384(15) 0.0096(12) 0.0179(12) 0.0084(12)
C3 0.0294(14) 0.0439(16) 0.0281(14) 0.0056(11) 0.0113(12) 0.0061(12)
C4 0.0194(11) 0.050(2) 0.0271(13) 0.0073(11) 0.0090(10) 0.0045(10)
C5 0.0286(13) 0.0449(16) 0.0323(15) 0.0072(12) 0.0119(12) 0.0051(12)
C6 0.0237(12) 0.0573(17) 0.0239(13) 0.0008(11) 0.0070(10) -0.0019(11)
C7 0.0232(12) 0.0471(16) 0.0334(14) 0.0073(12) 0.0138(11) 0.0082(11)
C8 0.0365(15) 0.0405(15) 0.0374(15) 0.0037(12) 0.0185(12) -0.0008(12)
C9 0.0309(16) 0.097(3) 0.057(2) -0.0024(18) 0.0133(15) -0.0116(16)
C10 0.0510(16) 0.095(4) 0.0411(16) 0.0042(18) 0.0192(13) 0.0022(19)
C11 0.058(2) 0.062(2) 0.064(2) 0.0061(18) 0.0262(16) 0.0063(17)
C12 0.0271(13) 0.0531(17) 0.0387(16) 0.0028(13) 0.0144(12) -0.0034(12)
C13 0.0588(18) 0.133(3) 0.0369(15) 0.014(3) 0.0096(13) -0.011(4)
C14 0.058(2) 0.119(3) 0.0361(19) -0.016(2) 0.0114(16) -0.017(2)
C15 0.0451(19) 0.102(3) 0.056(2) 0.022(2) 0.0133(17) 0.006(2)
C16 0.101(3) 0.080(3) 0.067(2) -0.0236(19) 0.035(2) -0.022(2)
C17 0.0308(16) 0.0429(18) 0.0403(18) 0.0029(13) 0.0188(13) 0.0017(13)
C18 0.059(2) 0.0453(19) 0.061(2) 0.0012(15) 0.0336(18) 0.0005(16)
C19 0.068(2) 0.128(5) 0.060(2) 0.028(2) 0.0310(17) -0.025(2)
C20 0.132(4) 0.099(3) 0.046(2) -0.023(2) 0.029(2) 0.015(3)
C21 0.0513(18) 0.071(2) 0.0313(16) 0.0080(14) 0.0006(14) 0.0002(15)
C22 0.051(2) 0.129(4) 0.089(3) 0.009(3) 0.016(2) -0.011(2)
C23 0.106(3) 0.175(4) 0.061(2) 0.057(4) 0.012(2) 0.030(5)
C24 0.102(3) 0.089(3) 0.108(4) -0.028(3) -0.014(3) 0.042(3)
B 0.0292(16) 0.073(3) 0.042(2) -0.0012(17) 0.0115(15) -0.0130(17)
N1 0.0265(9) 0.0402(17) 0.0290(10) 0.0046(10) 0.0134(8) 0.0039(10)
N2 0.0423(12) 0.104(3) 0.0378(12) 0.012(2) 0.0115(10) 0.009(2)
N3 0.0664(18) 0.083(2) 0.0372(15) -0.0120(14) 0.0206(13) -0.0164(16)
O1 0.0313(8) 0.0657(15) 0.0474(10) -0.0105(12) 0.0195(7) -0.0142(12)
O2 0.0320(9) 0.0505(11) 0.0294(9) 0.0002(8) 0.0103(8) -0.0031(8)
Si 0.0495(5) 0.0551(5) 0.0283(4) -0.0008(3) 0.0152(3) -0.0058(4)
Sn 0.02577(8) 0.05308(11) 0.03518(9) -0.00042(12) 0.01504(6) -0.00062(11)

loop_
_atom_type_symbol
_atom_type_description
_atom_type_scat_dispersion_real
_atom_type_scat_dispersion_imag
_atom_type_scat_source
C C 0.0033 0.0016 'International Tables Vol C Tables 4.2.6.8 and 6.1.1.4'
H H 0 0 'International Tables Vol C Tables 4.2.6.8 and 6.1.1.4'
B B 0.0013 0.0007 'International Tables Vol C Tables 4.2.6.8 and 6.1.1.4'
N N 0.0061 0.0033 'International Tables Vol C Tables 4.2.6.8 and 6.1.1.4'
O O 0.0106 0.006 'International Tables Vol C Tables 4.2.6.8 and 6.1.1.4'
Si Si 0.0817 0.0704 'International Tables Vol C Tables 4.2.6.8 and 6.1.1.4'
Sn Sn -0.6537 1.4246 'International Tables Vol C Tables 4.2.6.8 and 6.1.1.4'

loop_
_geom_angle_atom_site_label_1
_geom_angle_atom_site_label_2
_geom_angle_atom_site_label_3
_geom_angle
N1 C1 C2 109.8(2)
N1 C1 C7 86.80(17)
C2 C1 C7 119.1(2)
N1 C1 H1 112.8
C2 C1 H1 112.8
C7 C1 H1 112.8
C1 C2 C3 109.1(2)
C1 C2 H2A 109.9
C3 C2 H2A 109.9
C1 C2 H2B 109.9
C3 C2 H2B 109.9
H2A C2 H2B 108.3
C8 C3 C4 124.6(2)
C8 C3 C2 121.2(3)
C4 C3 C2 113.9(2)
C12 C4 C3 127.1(2)
C12 C4 C5 119.6(2)
C3 C4 C5 113.4(2)
N1 C5 C4 110.0(2)
N1 C5 H5A 109.7
C4 C5 H5A 109.7
N1 C5 H5B 109.7
C4 C5 H5B 109.7
H5A C5 H5B 108.2
O1 C6 N1 132.3(3)
O1 C6 C7 135.2(2)
N1 C6 C7 92.45(19)
C17 C7 C6 117.2(2)
C17 C7 C1 119.1(2)
C6 C7 C1 85.30(19)
C17 C7 H7 111
C6 C7 H7 111
C1 C7 H7 111
C3 C8 Sn 132.6(2)
C3 C8 H8 113.7
Sn C8 H8 113.7
Sn C9 H9A 109.5
Sn C9 H9B 109.5
H9A C9 H9B 109.5
Sn C9 H9C 109.5
H9A C9 H9C 109.5
H9B C9 H9C 109.5
Sn C10 H10A 109.5
Sn C10 H10B 109.5
H10A C10 H10B 109.5
Sn C10 H10C 109.5
H10A C10 H10C 109.5
H10B C10 H10C 109.5
Sn C11 H11A 109.5
Sn C11 H11B 109.5
H11A C11 H11B 109.5
Sn C11 H11C 109.5
H11A C11 H11C 109.5
H11B C11 H11C 109.5
C4 C12 B 131.0(3)
C4 C12 H12 114.5
B C12 H12 114.5
N2 C13 C14 105.2(4)
N2 C13 H13A 110.7
C14 C13 H13A 110.7
N2 C13 H13B 110.7
C14 C13 H13B 110.7
H13A C13 H13B 108.8
N3 C14 C13 105.3(3)
N3 C14 H14A 110.7
C13 C14 H14A 110.7
N3 C14 H14B 110.7
C13 C14 H14B 110.7
H14A C14 H14B 108.8
N2 C15 H15A 109.5
N2 C15 H15B 109.5
H15A C15 H15B 109.5
N2 C15 H15C 109.5
H15A C15 H15C 109.5
H15B C15 H15C 109.5
N3 C16 H16A 109.5
N3 C16 H16B 109.5
H16A C16 H16B 109.5
N3 C16 H16C 109.5
H16A C16 H16C 109.5
H16B C16 H16C 109.5
O2 C17 C7 107.9(2)
O2 C17 C18 109.8(3)
C7 C17 C18 112.7(3)
O2 C17 H17 108.8
C7 C17 H17 108.8
C18 C17 H17 108.8
C17 C18 H18A 109.5
C17 C18 H18B 109.5
H18A C18 H18B 109.5
C17 C18 H18C 109.5
H18A C18 H18C 109.5
H18B C18 H18C 109.5
Si C19 H19A 109.5
Si C19 H19B 109.5
H19A C19 H19B 109.5
Si C19 H19C 109.5
H19A C19 H19C 109.5
H19B C19 H19C 109.5
Si C20 H20A 109.5
Si C20 H20B 109.5
H20A C20 H20B 109.5
Si C20 H20C 109.5
H20A C20 H20C 109.5
H20B C20 H20C 109.5
C24 C21 C23 110.6(4)
C24 C21 C22 107.7(3)
C23 C21 C22 107.7(3)
C24 C21 Si 110.4(3)
C23 C21 Si 112.0(3)
C22 C21 Si 108.3(3)
C21 C22 H22A 109.5
C21 C22 H22B 109.5
H22A C22 H22B 109.5
C21 C22 H22C 109.5
H22A C22 H22C 109.5
H22B C22 H22C 109.5
C21 C23 H23A 109.5
C21 C23 H23B 109.5
H23A C23 H23B 109.5
C21 C23 H23C 109.5
H23A C23 H23C 109.5
H23B C23 H23C 109.5
C21 C24 H24A 109.5
C21 C24 H24B 109.5
H24A C24 H24B 109.5
C21 C24 H24C 109.5
H24A C24 H24C 109.5
H24B C24 H24C 109.5
N2 B N3 107.7(3)
N2 B C12 127.4(3)
N3 B C12 124.6(3)
C6 N1 C5 134.6(2)
C6 N1 C1 95.4(2)
C5 N1 C1 125.78(19)
B N2 C15 129.9(3)
B N2 C13 111.3(5)
C15 N2 C13 118.3(4)
B N3 C16 131.4(3)
B N3 C14 110.4(3)
C16 N3 C14 118.2(3)
C17 O2 Si 127.79(16)
O2 Si C20 111.19(16)
O2 Si C21 103.52(12)
C20 Si C21 111.37(19)
O2 Si C19 109.31(14)
C20 Si C19 109.6(2)
C21 Si C19 111.77(17)
C8 Sn C11 115.34(11)
C8 Sn C10 106.89(12)
C11 Sn C10 115.70(15)
C8 Sn C9 104.46(12)
C11 Sn C9 106.01(14)
C10 Sn C9 107.61(13)

loop_
_geom_bond_atom_site_label_1
_geom_bond_atom_site_label_2
_geom_bond_distance
C1 N1 1.478(4)
C1 C2 1.511(3)
C1 C7 1.573(3)
C1 H1 1
C2 C3 1.525(4)
C2 H2A 0.99
C2 H2B 0.99
C3 C8 1.340(4)
C3 C4 1.485(4)
C4 C12 1.337(4)
C4 C5 1.526(3)
C5 N1 1.452(3)
C5 H5A 0.99
C5 H5B 0.99
C6 O1 1.207(3)
C6 N1 1.367(3)
C6 C7 1.533(4)
C7 C17 1.511(4)
C7 H7 1
C8 Sn 2.127(3)
C8 H8 0.95
C9 Sn 2.143(3)
C9 H9A 0.98
C9 H9B 0.98
C9 H9C 0.98
C10 Sn 2.133(3)
C10 H10A 0.98
C10 H10B 0.98
C10 H10C 0.98
C11 Sn 2.127(3)
C11 H11A 0.98
C11 H11B 0.98
C11 H11C 0.98
C12 B 1.573(4)
C12 H12 0.95
C13 N2 1.452(4)
C13 C14 1.509(7)
C13 H13A 0.99
C13 H13B 0.99
C14 N3 1.446(4)
C14 H14A 0.99
C14 H14B 0.99
C15 N2 1.447(7)
C15 H15A 0.98
C15 H15B 0.98
C15 H15C 0.98
C16 N3 1.441(5)
C16 H16A 0.98
C16 H16B 0.98
C16 H16C 0.98
C17 O2 1.429(4)
C17 C18 1.516(4)
C17 H17 1
C18 H18A 0.98
C18 H18B 0.98
C18 H18C 0.98
C19 Si 1.878(4)
C19 H19A 0.98
C19 H19B 0.98
C19 H19C 0.98
C20 Si 1.852(4)
C20 H20A 0.98
C20 H20B 0.98
C20 H20C 0.98
C21 C24 1.492(5)
C21 C23 1.522(4)
C21 C22 1.553(5)
C21 Si 1.877(3)
C22 H22A 0.98
C22 H22B 0.98
C22 H22C 0.98
C23 H23A 0.98
C23 H23B 0.98
C23 H23C 0.98
C24 H24A 0.98
C24 H24B 0.98
C24 H24C 0.98
B N2 1.388(6)
B N3 1.427(5)
O2 Si 1.6384(18)

loop_
_geom_torsion_atom_site_label_1
_geom_torsion_atom_site_label_2
_geom_torsion_atom_site_label_3
_geom_torsion_atom_site_label_4
_geom_torsion
N1 C1 C2 C3 48.5(3)
C7 C1 C2 C3 146.1(2)
C1 C2 C3 C8 114.5(3)
C1 C2 C3 C4 -59.2(3)
C8 C3 C4 C12 62.3(4)
C2 C3 C4 C12 -124.2(3)
C8 C3 C4 C5 -118.8(3)
C2 C3 C4 C5 54.7(3)
C12 C4 C5 N1 139.8(2)
C3 C4 C5 N1 -39.2(3)
O1 C6 C7 C17 -63.1(4)
N1 C6 C7 C17 118.3(2)
O1 C6 C7 C1 176.5(3)
N1 C6 C7 C1 -2.14(18)
N1 C1 C7 C17 -116.6(2)
C2 C1 C7 C17 132.4(3)
N1 C1 C7 C6 1.98(17)
C2 C1 C7 C6 -109.0(3)
C4 C3 C8 Sn -1.3(4)
C2 C3 C8 Sn -174.28(19)
C3 C4 C12 B 3.4(5)
C5 C4 C12 B -175.5(3)
N2 C13 C14 N3 -2.9(4)
C6 C7 C17 O2 -59.2(3)
C1 C7 C17 O2 41.2(3)
C6 C7 C17 C18 179.5(2)
C1 C7 C17 C18 -80.2(3)
C4 C12 B N2 53.1(5)
C4 C12 B N3 -134.4(3)
O1 C6 N1 C5 -19.8(5)
C7 C6 N1 C5 158.9(3)
O1 C6 N1 C1 -176.4(3)
C7 C6 N1 C1 2.3(2)
C4 C5 N1 C6 -115.0(3)
C4 C5 N1 C1 35.9(3)
C2 C1 N1 C6 117.7(2)
C7 C1 N1 C6 -2.22(19)
C2 C1 N1 C5 -42.0(3)
C7 C1 N1 C5 -161.9(2)
N3 B N2 C15 -171.9(4)
C12 B N2 C15 1.6(6)
N3 B N2 C13 -0.7(4)
C12 B N2 C13 172.8(3)
C14 C13 N2 B 2.3(4)
C14 C13 N2 C15 174.6(4)
N2 B N3 C16 -178.2(3)
C12 B N3 C16 8.1(5)
N2 B N3 C14 -1.3(4)
C12 B N3 C14 -175.1(3)
C13 C14 N3 B 2.7(4)
C13 C14 N3 C16 180.0(3)
C7 C17 O2 Si 133.7(2)
C18 C17 O2 Si -103.2(3)
C17 O2 Si C20 67.9(3)
C17 O2 Si C21 -172.5(2)
C17 O2 Si C19 -53.2(3)
C24 C21 Si O2 60.3(3)
C23 C21 Si O2 -176.0(4)
C22 C21 Si O2 -57.4(3)
C24 C21 Si C20 179.8(3)
C23 C21 Si C20 -56.5(4)
C22 C21 Si C20 62.1(3)
C24 C21 Si C19 -57.3(3)
C23 C21 Si C19 66.5(4)
C22 C21 Si C19 -174.9(2)
C3 C8 Sn C11 29.1(3)
C3 C8 Sn C10 -101.1(3)
C3 C8 Sn C9 145.0(3)

loop_
_cod_related_entry_id
_cod_related_entry_database
_cod_related_entry_code
1 ChemSpider 30660136
